data_7224716
loop_
_publ_author_name
'Jedhe, Ganesh S.'
'Vijayadas, Kuruppanthara N.'
'Kotmale, Amol'
'Sangtani, Ekta'
'Shinde, Dinesh R.'
'Gonnade, Rajesh G.'
'Rajamohanan, Pattuparambil R.'
'Sanjayan, G. J.'

_publ_section_title
;
 Residue dependent hydrogen bonding preferences in orthanilic acid-based
 short peptide \b-turn motifs
;
_journal_name_full 'RSC Adv.'
_journal_paper_doi 10.1039/C6RA05684A
_journal_year 2016
_chemical_absolute_configuration syn
_chemical_formula_moiety 'C26 H42 N4 O5 S'
_chemical_formula_sum 'C26 H42 N4 O5 S'
_chemical_formula_weight 522.69
_chemical_name_systematic Piv-L-tert-Leu-L-Pro-SAnt-NH-IBu
_space_group_crystal_system orthorhombic
_space_group_IT_number 19
_space_group_name_Hall 'P 2ac 2ab'
_space_group_name_H-M_alt 'P 21 21 21'
_symmetry_space_group_name_Hall 'P 2ac 2ab'
_symmetry_space_group_name_H-M 'P 21 21 21'
_atom_sites_solution_hydrogens mixed
_audit_creation_method SHELXL-2014/7
_audit_update_record
;
2015-12-16 deposited with the CCDC.
2016-03-23 downloaded from the CCDC.
;
_cell_angle_alpha 90
_cell_angle_beta 90
_cell_angle_gamma 90
_cell_formula_units_Z 4
_cell_length_a 11.0729(4)
_cell_length_b 11.2306(4)
_cell_length_c 23.8209(9)
_cell_measurement_reflns_used 9887
_cell_measurement_temperature 200(2)
_cell_measurement_theta_max 26.84
_cell_measurement_theta_min 2.49
_cell_volume 2962.26(19)
_computing_cell_refinement 'Bruker SAINT'
_computing_data_collection 'Bruker APEX2'
_computing_data_reduction 'Bruker SAINT'
_computing_molecular_graphics 'Bruker SHELXTL'
_computing_publication_material 'Bruker SHELXTL'
_computing_structure_refinement 'SHELXL-2014/7 (Sheldrick, 2014)'
_computing_structure_solution 'SHELXS-97 (Sheldrick, 2008)'
_diffrn_ambient_temperature 200(2)
_diffrn_measured_fraction_theta_full 1.000
_diffrn_measured_fraction_theta_max 1.000
_diffrn_measurement_device_type 'Bruker APEX-II CCD'
_diffrn_measurement_method '\f and \w scans'
_diffrn_radiation_type MoK\a
_diffrn_radiation_wavelength 0.71073
_diffrn_reflns_av_R_equivalents 0.0262
_diffrn_reflns_av_unetI/netI 0.0263
_diffrn_reflns_laue_measured_fraction_full 1.000
_diffrn_reflns_laue_measured_fraction_max 1.000
_diffrn_reflns_limit_h_max 14
_diffrn_reflns_limit_h_min -11
_diffrn_reflns_limit_k_max 14
_diffrn_reflns_limit_k_min -14
_diffrn_reflns_limit_l_max 27
_diffrn_reflns_limit_l_min -30
_diffrn_reflns_number 27955
_diffrn_reflns_point_group_measured_fraction_full 1.000
_diffrn_reflns_point_group_measured_fraction_max 1.000
_diffrn_reflns_theta_full 25.242
_diffrn_reflns_theta_max 27.000
_diffrn_reflns_theta_min 2.005
_diffrn_source 'sealed tube'
_exptl_absorpt_coefficient_mu 0.148
_exptl_absorpt_correction_T_max 0.964
_exptl_absorpt_correction_T_min 0.931
_exptl_absorpt_correction_type multi-scan
_exptl_absorpt_process_details 'sadabs(bruker, 2006)'
_exptl_crystal_colour Colourless
_exptl_crystal_density_diffrn 1.172
_exptl_crystal_description 'Thick Plate'
_exptl_crystal_F_000 1128
_exptl_crystal_recrystallization_method 'Re-crystallisation from solvent: Erthylacetate-petether'
_exptl_crystal_size_max 0.487
_exptl_crystal_size_mid 0.363
_exptl_crystal_size_min 0.249
_refine_diff_density_max 0.400
_refine_diff_density_min -0.252
_refine_diff_density_rms 0.038
_refine_ls_abs_structure_details
;
 Flack x determined using 2078 quotients [(I+)-(I-)]/[(I+)+(I-)]
 (Parsons, Flack and Wagner, Acta Cryst. B69 (2013) 249-259).
;
_refine_ls_abs_structure_Flack 0.044(17)
_refine_ls_extinction_method none
_refine_ls_goodness_of_fit_ref 1.084
_refine_ls_hydrogen_treatment mixed
_refine_ls_matrix_type full
_refine_ls_number_parameters 365
_refine_ls_number_reflns 6478
_refine_ls_number_restraints 34
_refine_ls_restrained_S_all 1.085
_refine_ls_R_factor_all 0.0589
_refine_ls_R_factor_gt 0.0488
_refine_ls_shift/su_max 0.001
_refine_ls_shift/su_mean 0.000
_refine_ls_structure_factor_coef Fsqd
_refine_ls_weighting_details 'w=1/[\s^2^(Fo^2^)+(0.0575P)^2^+0.7101P] where P=(Fo^2^+2Fc^2^)/3'
_refine_ls_weighting_scheme calc
_refine_ls_wR_factor_gt 0.1140
_refine_ls_wR_factor_ref 0.1199
_reflns_Friedel_coverage 0.777
_reflns_friedel_fraction_full 1.000
_reflns_friedel_fraction_max 1.000
_reflns_number_gt 5621
_reflns_number_total 6478
_reflns_threshold_expression 'I > 2\s(I)'
_cod_data_source_file c6ra05684a2.cif
_cod_data_source_block 7
_cod_database_code 7224716
_shelx_shelxl_version_number 2014/7
_shelx_space_group_comment
;
The symmetry employed for this shelxl refinement is uniquely defined
by the following loop, which should always be used as a source of
symmetry information in preference to the above space-group names.
They are only intended as comments.
;
_shelx_estimated_absorpt_t_min 0.931
_shelx_estimated_absorpt_t_max 0.964

loop_
_space_group_symop_operation_xyz
'x, y, z'
'x+1/2, -y+1/2, -z'
'-x, y+1/2, -z+1/2'
'-x+1/2, -y, z+1/2'

loop_
_atom_site_label
_atom_site_type_symbol
_atom_site_fract_x
_atom_site_fract_y
_atom_site_fract_z
_atom_site_U_iso_or_equiv
_atom_site_adp_type
_atom_site_occupancy
_atom_site_site_symmetry_order
_atom_site_calc_flag
_atom_site_refinement_flags_posn
_atom_site_refinement_flags_adp
_atom_site_refinement_flags_occupancy
_atom_site_disorder_assembly
_atom_site_disorder_group
S1 S 0.61327(8) 0.11279(7) 0.83096(4) 0.0443(2) Uani 1 1 d . . . . .
O1 O 0.2785(2) 0.7964(2) 0.82688(11) 0.0537(6) Uani 1 1 d . . . . .
O2 O 0.52712(19) 0.46749(17) 0.84593(9) 0.0418(5) Uani 1 1 d . . . . .
O3 O 0.8271(2) 0.4818(2) 0.84979(10) 0.0505(6) Uani 1 1 d . . . . .
O4 O 0.5970(2) 0.1446(2) 0.77331(11) 0.0545(6) Uani 1 1 d . . . . .
O5 O 0.5780(2) -0.0030(2) 0.84996(13) 0.0641(7) Uani 1 1 d . . . . .
N1 N 0.3542(2) 0.6338(2) 0.86897(11) 0.0392(6) Uani 1 1 d . . . . .
N2 N 0.6345(2) 0.6049(2) 0.79910(10) 0.0349(6) Uani 1 1 d . . . . .
N3 N 0.7731(2) 0.3195(2) 0.79900(12) 0.0381(6) Uani 1 1 d . . . . .
N4 N 0.5413(3) 0.2093(3) 0.86769(13) 0.0468(7) Uani 1 1 d . . . . .
C1 C 0.2632(3) 0.6975(3) 0.84719(13) 0.0385(7) Uani 1 1 d . . . . .
C2 C 0.4801(3) 0.6709(3) 0.86721(12) 0.0357(7) Uani 1 1 d . . . . .
H2 H 0.4856 0.7462 0.8450 0.043 Uiso 1 1 calc R U . . .
C3 C 0.5297(3) 0.6954(3) 0.92712(14) 0.0502(9) Uani 1 1 d . . . . .
C4 C 0.6639(3) 0.7285(4) 0.92362(16) 0.0617(10) Uani 1 1 d . . . . .
H4B H 0.6739 0.7978 0.8991 0.093 Uiso 1 1 calc R U . . .
H4A H 0.7096 0.6612 0.9083 0.093 Uiso 1 1 calc R U . . .
H4C H 0.6941 0.7475 0.9612 0.093 Uiso 1 1 calc R U . . .
C5 C 0.5190(5) 0.5853(4) 0.96516(17) 0.0787(15) Uani 1 1 d . . . . .
H5A H 0.5605 0.5178 0.9476 0.118 Uiso 1 1 calc R U . . .
H5B H 0.4336 0.5655 0.9705 0.118 Uiso 1 1 calc R U . . .
H5C H 0.5561 0.6023 1.0016 0.118 Uiso 1 1 calc R U . . .
C6 C 0.4578(4) 0.7999(4) 0.95177(17) 0.0702(12) Uani 1 1 d . . . . .
H6B H 0.4893 0.8194 0.9891 0.105 Uiso 1 1 calc R U . . .
H6A H 0.3725 0.7776 0.9548 0.105 Uiso 1 1 calc R U . . .
H6C H 0.4656 0.8693 0.9271 0.105 Uiso 1 1 calc R U . . .
C7 C 0.5493(3) 0.5740(2) 0.83603(12) 0.0335(6) Uani 1 1 d . . . . .
C8 C 0.6997(3) 0.5113(3) 0.76906(13) 0.0395(7) Uani 1 1 d . . . . .
H8 H 0.6422 0.4593 0.7478 0.047 Uiso 1 1 calc R U . . .
C9 C 0.7832(4) 0.5791(3) 0.72842(17) 0.0574(10) Uani 1 1 d . . . . .
H9A H 0.8668 0.5815 0.7430 0.069 Uiso 1 1 calc R U . . .
H9B H 0.7837 0.5407 0.6910 0.069 Uiso 1 1 calc R U . . .
C10 C 0.7328(4) 0.6978(4) 0.7251(2) 0.0775(14) Uani 1 1 d . . . . .
H10B H 0.6777 0.7033 0.6925 0.093 Uiso 1 1 calc R U . . .
H10A H 0.7985 0.7566 0.7199 0.093 Uiso 1 1 calc R U . . .
C11 C 0.6652(3) 0.7249(3) 0.77779(14) 0.0453(8) Uani 1 1 d . . . . .
H11A H 0.7163 0.7689 0.8049 0.054 Uiso 1 1 calc R U . . .
H11B H 0.5915 0.7720 0.7699 0.054 Uiso 1 1 calc R U . . .
C12 C 0.7732(3) 0.4378(3) 0.81079(13) 0.0348(6) Uani 1 1 d . . . . .
C13 C 0.8314(3) 0.2316(2) 0.83154(12) 0.0355(6) Uani 1 1 d . . . . .
C14 C 0.7688(3) 0.1290(3) 0.84767(13) 0.0405(7) Uani 1 1 d . . . . .
C15 C 0.8281(4) 0.0397(3) 0.87755(16) 0.0539(9) Uani 1 1 d . . . . .
H15 H 0.7861 -0.0308 0.8877 0.065 Uiso 1 1 calc R U . . .
C16 C 0.9473(4) 0.0536(4) 0.89229(17) 0.0602(10) Uani 1 1 d . . . . .
H16 H 0.9875 -0.0069 0.9129 0.072 Uiso 1 1 calc R U . . .
C17 C 1.0081(3) 0.1552(3) 0.87718(15) 0.0527(9) Uani 1 1 d . . . . .
H17 H 1.0904 0.1645 0.8876 0.063 Uiso 1 1 calc R U . . .
C18 C 0.9512(3) 0.2439(3) 0.84698(14) 0.0438(7) Uani 1 1 d . . . . .
H18 H 0.9944 0.3137 0.8368 0.053 Uiso 1 1 calc R U . . .
C19 C 0.5274(4) 0.1940(4) 0.92884(15) 0.0575(9) Uani 1 1 d . . . . .
H19B H 0.5585 0.2658 0.9482 0.069 Uiso 1 1 calc R U . . .
H19A H 0.5762 0.1250 0.9413 0.069 Uiso 1 1 calc R U . . .
C20 C 0.3961(4) 0.1743(4) 0.94539(16) 0.0633(10) Uani 1 1 d . . . . .
H20 H 0.3621 0.1100 0.9210 0.076 Uiso 1 1 calc R U . . .
C21 C 0.3887(7) 0.1334(6) 1.0065(2) 0.115(2) Uani 1 1 d . . . . .
H21C H 0.4213 0.1956 1.0310 0.173 Uiso 1 1 calc R U . . .
H21A H 0.4358 0.0602 1.0112 0.173 Uiso 1 1 calc R U . . .
H21B H 0.3042 0.1181 1.0164 0.173 Uiso 1 1 calc R U . . .
C22 C 0.3223(4) 0.2858(4) 0.9365(2) 0.0778(13) Uani 1 1 d . . . . .
H22A H 0.3518 0.3488 0.9615 0.117 Uiso 1 1 calc R U . . .
H22B H 0.2373 0.2692 0.9449 0.117 Uiso 1 1 calc R U . . .
H22C H 0.3299 0.3118 0.8974 0.117 Uiso 1 1 calc R U . . .
C23 C 0.1384(3) 0.6385(3) 0.84952(14) 0.0446(8) Uani 1 1 d D U . . .
C24 C 0.113(2) 0.5973(15) 0.9066(6) 0.094(6) Uani 0.52 1 d D U P A 1
H24A H 0.0323 0.5612 0.9078 0.142 Uiso 0.52 1 calc R U P A 1
H24B H 0.1158 0.6650 0.9325 0.142 Uiso 0.52 1 calc R U P A 1
H24C H 0.1733 0.5381 0.9178 0.142 Uiso 0.52 1 calc R U P A 1
C25 C 0.0399(14) 0.7327(13) 0.8577(7) 0.082(5) Uani 0.52 1 d D U P A 1
H25A H -0.0396 0.6946 0.8565 0.124 Uiso 0.52 1 calc R U P A 1
H25B H 0.0455 0.7922 0.8277 0.124 Uiso 0.52 1 calc R U P A 1
H25C H 0.0509 0.7718 0.8942 0.124 Uiso 0.52 1 calc R U P A 1
C24' C 0.1230(18) 0.5449(12) 0.8993(6) 0.059(3) Uani 0.48 1 d D U P A 2
H24D H 0.1481 0.5816 0.9347 0.089 Uiso 0.48 1 calc R U P A 2
H24E H 0.1733 0.4749 0.8918 0.089 Uiso 0.48 1 calc R U P A 2
H24F H 0.0382 0.5207 0.9019 0.089 Uiso 0.48 1 calc R U P A 2
C25' C 0.0468(14) 0.7343(15) 0.8276(6) 0.077(5) Uani 0.48 1 d D U P A 2
H25D H -0.0345 0.6999 0.8265 0.116 Uiso 0.48 1 calc R U P A 2
H25E H 0.0703 0.7595 0.7897 0.116 Uiso 0.48 1 calc R U P A 2
H25F H 0.0474 0.8032 0.8528 0.116 Uiso 0.48 1 calc R U P A 2
C26 C 0.1287(4) 0.5523(4) 0.80110(18) 0.0721(13) Uani 1 1 d . . . . .
H26C H 0.1933 0.4930 0.8038 0.108 Uiso 1 1 calc R U . . .
H26A H 0.1364 0.5959 0.7656 0.108 Uiso 1 1 calc R U . . .
H26B H 0.0501 0.5123 0.8024 0.108 Uiso 1 1 calc R U . . .
H1N H 0.345(4) 0.558(3) 0.8775(15) 0.054(11) Uiso 1 1 d . . . . .
H2N H 0.730(3) 0.297(3) 0.7725(14) 0.029(8) Uiso 1 1 d . . . . .
H3N H 0.547(3) 0.273(3) 0.8563(14) 0.036(9) Uiso 1 1 d . . . . .

loop_
_atom_site_aniso_label
_atom_site_aniso_U_11
_atom_site_aniso_U_22
_atom_site_aniso_U_33
_atom_site_aniso_U_23
_atom_site_aniso_U_13
_atom_site_aniso_U_12
S1 0.0427(4) 0.0364(4) 0.0540(5) 0.0012(4) -0.0015(4) -0.0103(3)
O1 0.0505(13) 0.0462(13) 0.0645(15) 0.0110(12) -0.0036(12) -0.0004(11)
O2 0.0388(12) 0.0327(10) 0.0538(13) 0.0093(9) 0.0030(10) -0.0055(9)
O3 0.0451(13) 0.0414(11) 0.0650(15) -0.0072(11) -0.0187(12) -0.0021(11)
O4 0.0502(14) 0.0609(15) 0.0525(13) -0.0038(11) -0.0093(12) -0.0150(12)
O5 0.0649(18) 0.0420(13) 0.0854(19) 0.0035(13) 0.0056(14) -0.0121(12)
N1 0.0383(14) 0.0325(13) 0.0467(15) 0.0038(11) 0.0033(11) -0.0058(11)
N2 0.0350(14) 0.0303(11) 0.0394(13) 0.0080(10) -0.0011(11) -0.0031(11)
N3 0.0393(14) 0.0362(13) 0.0389(14) 0.0006(11) -0.0076(12) -0.0035(12)
N4 0.0415(15) 0.0407(15) 0.0583(18) 0.0105(14) 0.0014(13) -0.0033(13)
C1 0.0411(17) 0.0379(16) 0.0366(16) -0.0056(13) 0.0057(13) -0.0002(13)
C2 0.0368(16) 0.0322(14) 0.0382(16) 0.0047(12) 0.0000(13) -0.0093(12)
C3 0.061(2) 0.0484(18) 0.0415(18) 0.0038(15) -0.0074(16) -0.0202(18)
C4 0.062(2) 0.067(2) 0.055(2) -0.0015(18) -0.0187(19) -0.022(2)
C5 0.114(4) 0.075(3) 0.047(2) 0.019(2) -0.020(2) -0.035(3)
C6 0.086(3) 0.072(3) 0.053(2) -0.018(2) 0.006(2) -0.015(2)
C7 0.0310(15) 0.0342(13) 0.0353(15) 0.0073(12) -0.0098(13) -0.0063(12)
C8 0.0400(18) 0.0376(15) 0.0408(16) 0.0060(13) 0.0014(14) -0.0047(13)
C9 0.063(2) 0.052(2) 0.057(2) 0.0138(17) 0.0188(19) -0.0058(18)
C10 0.070(3) 0.057(2) 0.105(3) 0.032(2) 0.043(3) 0.003(2)
C11 0.0489(19) 0.0335(15) 0.0534(19) 0.0139(14) 0.0027(16) -0.0099(15)
C12 0.0270(14) 0.0344(14) 0.0432(16) 0.0008(13) 0.0024(13) -0.0055(12)
C13 0.0371(15) 0.0343(13) 0.0350(14) -0.0038(12) -0.0003(13) 0.0018(12)
C14 0.0413(16) 0.0375(15) 0.0428(17) -0.0010(13) 0.0011(14) 0.0012(13)
C15 0.064(2) 0.0396(17) 0.058(2) 0.0070(15) 0.0008(19) 0.0036(17)
C16 0.065(3) 0.058(2) 0.057(2) 0.0060(18) -0.011(2) 0.022(2)
C17 0.0435(19) 0.064(2) 0.050(2) -0.0089(17) -0.0074(16) 0.0152(17)
C18 0.0356(16) 0.0454(16) 0.0504(19) -0.0068(15) -0.0006(14) 0.0008(14)
C19 0.059(2) 0.059(2) 0.054(2) -0.0019(18) -0.0101(18) 0.0046(19)
C20 0.081(3) 0.059(2) 0.049(2) -0.0031(17) 0.015(2) -0.014(2)
C21 0.179(6) 0.108(4) 0.059(3) 0.005(3) 0.024(4) 0.005(5)
C22 0.058(2) 0.085(3) 0.090(3) -0.007(3) 0.011(2) -0.009(3)
C23 0.0361(16) 0.0475(17) 0.0501(18) -0.0057(14) 0.0048(14) 0.0004(13)
C24 0.065(8) 0.154(15) 0.064(6) -0.008(9) 0.023(5) -0.048(12)
C25 0.048(6) 0.057(6) 0.142(14) -0.022(9) 0.018(9) 0.018(4)
C24' 0.039(5) 0.088(8) 0.051(6) 0.018(6) 0.000(5) -0.021(6)
C25' 0.035(5) 0.070(7) 0.126(13) -0.043(9) 0.015(8) -0.001(5)
C26 0.067(3) 0.077(3) 0.072(3) -0.020(2) 0.013(2) -0.036(2)

loop_
_atom_type_symbol
_atom_type_description
_atom_type_scat_dispersion_real
_atom_type_scat_dispersion_imag
_atom_type_scat_source
C C 0.0033 0.0016 'International Tables Vol C Tables 4.2.6.8 and 6.1.1.4'
H H 0.0000 0.0000 'International Tables Vol C Tables 4.2.6.8 and 6.1.1.4'
N N 0.0061 0.0033 'International Tables Vol C Tables 4.2.6.8 and 6.1.1.4'
O O 0.0106 0.0060 'International Tables Vol C Tables 4.2.6.8 and 6.1.1.4'
S S 0.1246 0.1234 'International Tables Vol C Tables 4.2.6.8 and 6.1.1.4'

loop_
_geom_angle_atom_site_label_1
_geom_angle_atom_site_label_2
_geom_angle_atom_site_label_3
_geom_angle
O4 S1 O5 119.73(16)
O4 S1 N4 107.01(16)
O5 S1 N4 107.79(17)
O4 S1 C14 108.13(15)
O5 S1 C14 106.68(16)
N4 S1 C14 106.86(15)
C1 N1 C2 123.8(3)
C1 N1 H1N 121(3)
C2 N1 H1N 113(3)
C7 N2 C8 119.0(2)
C7 N2 C11 128.7(3)
C8 N2 C11 111.9(2)
C12 N3 C13 124.8(3)
C12 N3 H2N 117(2)
C13 N3 H2N 118(2)
C19 N4 S1 120.8(3)
C19 N4 H3N 118(3)
S1 N4 H3N 113(3)
O1 C1 N1 122.2(3)
O1 C1 C23 122.1(3)
N1 C1 C23 115.7(3)
N1 C2 C7 106.9(2)
N1 C2 C3 111.3(3)
C7 C2 C3 113.4(3)
N1 C2 H2 108.4
C7 C2 H2 108.4
C3 C2 H2 108.4
C4 C3 C6 109.8(3)
C4 C3 C5 107.5(3)
C6 C3 C5 110.5(3)
C4 C3 C2 109.6(3)
C6 C3 C2 107.7(3)
C5 C3 C2 111.8(3)
C3 C4 H4B 109.5
C3 C4 H4A 109.5
H4B C4 H4A 109.5
C3 C4 H4C 109.5
H4B C4 H4C 109.5
H4A C4 H4C 109.5
C3 C5 H5A 109.5
C3 C5 H5B 109.5
H5A C5 H5B 109.5
C3 C5 H5C 109.5
H5A C5 H5C 109.5
H5B C5 H5C 109.5
C3 C6 H6B 109.5
C3 C6 H6A 109.5
H6B C6 H6A 109.5
C3 C6 H6C 109.5
H6B C6 H6C 109.5
H6A C6 H6C 109.5
O2 C7 N2 121.0(3)
O2 C7 C2 119.7(3)
N2 C7 C2 119.4(2)
N2 C8 C12 109.5(2)
N2 C8 C9 104.4(2)
C12 C8 C9 110.9(3)
N2 C8 H8 110.7
C12 C8 H8 110.7
C9 C8 H8 110.7
C10 C9 C8 105.0(3)
C10 C9 H9A 110.8
C8 C9 H9A 110.8
C10 C9 H9B 110.8
C8 C9 H9B 110.8
H9A C9 H9B 108.8
C9 C10 C11 109.6(3)
C9 C10 H10B 109.8
C11 C10 H10B 109.8
C9 C10 H10A 109.8
C11 C10 H10A 109.8
H10B C10 H10A 108.2
N2 C11 C10 102.6(3)
N2 C11 H11A 111.2
C10 C11 H11A 111.2
N2 C11 H11B 111.2
C10 C11 H11B 111.2
H11A C11 H11B 109.2
O3 C12 N3 124.0(3)
O3 C12 C8 122.9(3)
N3 C12 C8 113.2(3)
C18 C13 C14 119.0(3)
C18 C13 N3 120.9(3)
C14 C13 N3 120.0(3)
C15 C14 C13 120.0(3)
C15 C14 S1 119.8(3)
C13 C14 S1 120.2(2)
C16 C15 C14 120.0(4)
C16 C15 H15 120.0
C14 C15 H15 120.0
C17 C16 C15 119.9(3)
C17 C16 H16 120.0
C15 C16 H16 120.0
C16 C17 C18 120.8(3)
C16 C17 H17 119.6
C18 C17 H17 119.6
C17 C18 C13 120.2(3)
C17 C18 H18 119.9
C13 C18 H18 119.9
N4 C19 C20 111.8(3)
N4 C19 H19B 109.3
C20 C19 H19B 109.3
N4 C19 H19A 109.3
C20 C19 H19A 109.3
H19B C19 H19A 107.9
C22 C20 C19 111.1(3)
C22 C20 C21 110.7(4)
C19 C20 C21 110.0(4)
C22 C20 H20 108.3
C19 C20 H20 108.3
C21 C20 H20 108.3
C20 C21 H21C 109.5
C20 C21 H21A 109.5
H21C C21 H21A 109.5
C20 C21 H21B 109.5
H21C C21 H21B 109.5
H21A C21 H21B 109.5
C20 C22 H22A 109.5
C20 C22 H22B 109.5
H22A C22 H22B 109.5
C20 C22 H22C 109.5
H22A C22 H22C 109.5
H22B C22 H22C 109.5
C24 C23 C26 119.6(7)
C24 C23 C25 87.8(10)
C26 C23 C25 119.3(7)
C24 C23 C1 110.1(8)
C26 C23 C1 108.3(3)
C25 C23 C1 110.3(7)
C26 C23 C25' 98.0(6)
C1 C23 C25' 105.9(7)
C26 C23 C24' 98.0(6)
C1 C23 C24' 114.1(7)
C25' C23 C24' 129.1(9)
C23 C24 H24A 109.5
C23 C24 H24B 109.5
H24A C24 H24B 109.5
C23 C24 H24C 109.5
H24A C24 H24C 109.5
H24B C24 H24C 109.5
C23 C25 H25A 109.5
C23 C25 H25B 109.5
H25A C25 H25B 109.5
C23 C25 H25C 109.5
H25A C25 H25C 109.5
H25B C25 H25C 109.5
C23 C24' H24D 109.5
C23 C24' H24E 109.5
H24D C24' H24E 109.5
C23 C24' H24F 109.5
H24D C24' H24F 109.5
H24E C24' H24F 109.5
C23 C25' H25D 109.5
C23 C25' H25E 109.5
H25D C25' H25E 109.5
C23 C25' H25F 109.5
H25D C25' H25F 109.5
H25E C25' H25F 109.5
C23 C26 H26C 109.5
C23 C26 H26A 109.5
H26C C26 H26A 109.5
C23 C26 H26B 109.5
H26C C26 H26B 109.5
H26A C26 H26B 109.5

loop_
_geom_bond_atom_site_label_1
_geom_bond_atom_site_label_2
_geom_bond_distance
S1 O4 1.430(3)
S1 O5 1.432(3)
S1 N4 1.605(3)
S1 C14 1.777(3)
O1 C1 1.224(4)
O2 C7 1.243(3)
O3 C12 1.210(4)
N1 C1 1.340(4)
N1 C2 1.456(4)
N1 H1N 0.88(4)
N2 C7 1.336(4)
N2 C8 1.462(4)
N2 C11 1.480(3)
N3 C12 1.358(4)
N3 C13 1.412(4)
N3 H2N 0.83(3)
N4 C19 1.475(5)
N4 H3N 0.77(4)
C1 C23 1.534(4)
C2 C7 1.524(4)
C2 C3 1.554(4)
C2 H2 1.0000
C3 C4 1.534(5)
C3 C6 1.534(6)
C3 C5 1.538(5)
C4 H4B 0.9800
C4 H4A 0.9800
C4 H4C 0.9800
C5 H5A 0.9800
C5 H5B 0.9800
C5 H5C 0.9800
C6 H6B 0.9800
C6 H6A 0.9800
C6 H6C 0.9800
C8 C12 1.527(4)
C8 C9 1.540(4)
C8 H8 1.0000
C9 C10 1.448(5)
C9 H9A 0.9900
C9 H9B 0.9900
C10 C11 1.493(6)
C10 H10B 0.9900
C10 H10A 0.9900
C11 H11A 0.9900
C11 H11B 0.9900
C13 C18 1.383(4)
C13 C14 1.398(4)
C14 C15 1.394(5)
C15 C16 1.375(6)
C15 H15 0.9500
C16 C17 1.372(6)
C16 H16 0.9500
C17 C18 1.382(5)
C17 H17 0.9500
C18 H18 0.9500
C19 C20 1.523(6)
C19 H19B 0.9900
C19 H19A 0.9900
C20 C22 1.510(6)
C20 C21 1.528(6)
C20 H20 1.0000
C21 H21C 0.9800
C21 H21A 0.9800
C21 H21B 0.9800
C22 H22A 0.9800
C22 H22B 0.9800
C22 H22C 0.9800
C23 C24 1.465(16)
C23 C26 1.509(5)
C23 C25 1.532(12)
C23 C25' 1.568(16)
C23 C24' 1.593(13)
C24 H24A 0.9800
C24 H24B 0.9800
C24 H24C 0.9800
C25 H25A 0.9800
C25 H25B 0.9800
C25 H25C 0.9800
C24' H24D 0.9800
C24' H24E 0.9800
C24' H24F 0.9800
C25' H25D 0.9800
C25' H25E 0.9800
C25' H25F 0.9800
C26 H26C 0.9800
C26 H26A 0.9800
C26 H26B 0.9800

loop_
_geom_torsion_atom_site_label_1
_geom_torsion_atom_site_label_2
_geom_torsion_atom_site_label_3
_geom_torsion_atom_site_label_4
_geom_torsion
O4 S1 N4 C19 172.6(3)
O5 S1 N4 C19 42.6(3)
C14 S1 N4 C19 -71.8(3)
C2 N1 C1 O1 -4.6(5)
C2 N1 C1 C23 175.6(3)
C1 N1 C2 C7 -120.9(3)
C1 N1 C2 C3 114.8(3)
N1 C2 C3 C4 177.4(3)
C7 C2 C3 C4 56.8(4)
N1 C2 C3 C6 -63.3(3)
C7 C2 C3 C6 176.2(3)
N1 C2 C3 C5 58.2(4)
C7 C2 C3 C5 -62.3(4)
C8 N2 C7 O2 1.6(4)
C11 N2 C7 O2 173.3(3)
C8 N2 C7 C2 -179.5(2)
C11 N2 C7 C2 -7.8(4)
N1 C2 C7 O2 -42.4(4)
C3 C2 C7 O2 80.6(3)
N1 C2 C7 N2 138.7(3)
C3 C2 C7 N2 -98.3(3)
C7 N2 C8 C12 -64.6(3)
C11 N2 C8 C12 122.4(3)
C7 N2 C8 C9 176.7(3)
C11 N2 C8 C9 3.7(3)
N2 C8 C9 C10 -18.0(4)
C12 C8 C9 C10 -135.8(4)
C8 C9 C10 C11 26.4(5)
C7 N2 C11 C10 -160.6(3)
C8 N2 C11 C10 11.6(4)
C9 C10 C11 N2 -23.7(5)
C13 N3 C12 O3 2.6(5)
C13 N3 C12 C8 -178.4(3)
N2 C8 C12 O3 -40.0(4)
C9 C8 C12 O3 74.6(4)
N2 C8 C12 N3 140.9(3)
C9 C8 C12 N3 -104.4(3)
C12 N3 C13 C18 -50.5(4)
C12 N3 C13 C14 130.7(3)
C18 C13 C14 C15 -1.7(5)
N3 C13 C14 C15 177.0(3)
C18 C13 C14 S1 177.5(2)
N3 C13 C14 S1 -3.7(4)
O4 S1 C14 C15 -134.1(3)
O5 S1 C14 C15 -4.1(3)
N4 S1 C14 C15 111.0(3)
O4 S1 C14 C13 46.6(3)
O5 S1 C14 C13 176.6(3)
N4 S1 C14 C13 -68.3(3)
C13 C14 C15 C16 1.5(5)
S1 C14 C15 C16 -177.7(3)
C14 C15 C16 C17 -0.5(6)
C15 C16 C17 C18 -0.3(6)
C16 C17 C18 C13 0.0(5)
C14 C13 C18 C17 1.0(5)
N3 C13 C18 C17 -177.8(3)
S1 N4 C19 C20 -114.2(3)
N4 C19 C20 C22 -68.9(4)
N4 C19 C20 C21 168.2(4)
O1 C1 C23 C24 -128.7(8)
N1 C1 C23 C24 51.1(9)
O1 C1 C23 C26 98.8(4)
N1 C1 C23 C26 -81.4(4)
O1 C1 C23 C25 -33.4(7)
N1 C1 C23 C25 146.4(7)
O1 C1 C23 C25' -5.4(6)
N1 C1 C23 C25' 174.4(6)
O1 C1 C23 C24' -153.3(7)
N1 C1 C23 C24' 26.5(7)
